data_7154209
loop_
_publ_author_name
'Kobayashi, Mutsumi'
'Takatsuka, Mei'
'Sekiya, Ryo'
'Haino, Takeharu'

_publ_section_title
;
 Molecular recognition of upper rim functionalized cavitand and its unique
 dimeric capsule in the solid state.
;
_journal_issue 6
_journal_name_full 'Organic &amp; biomolecular chemistry'
_journal_page_first 1647
_journal_page_last 1653
_journal_paper_doi 10.1039/c4ob02251c
_journal_volume 13
_journal_year 2015
_chemical_formula_moiety 'C48 H52 I4 O8'
_chemical_formula_sum 'C48 H52 I4 O8'
_chemical_formula_weight 1264.5
_chemical_name_systematic
;
 ?
;
_space_group_IT_number 12
_symmetry_cell_setting monoclinic
_symmetry_Int_Tables_number 12
_symmetry_space_group_name_Hall '-C 2y'
_symmetry_space_group_name_H-M 'C 1 2/m 1'
_atom_sites_solution_hydrogens geom
_audit_creation_date 2014-09-18T10:27:14-00:00
_audit_creation_method 'WinGX routine CIF_UPDATE'
_cell_angle_alpha 90
_cell_angle_beta 123.395(2)
_cell_angle_gamma 90
_cell_formula_units_Z 4
_cell_length_a 25.752(6)
_cell_length_b 14.426(3)
_cell_length_c 19.859(5)
_cell_measurement_reflns_used 9937
_cell_measurement_temperature 123(2)
_cell_measurement_theta_max 28.99
_cell_measurement_theta_min 2.38
_cell_volume 6160(2)
_computing_cell_refinement 'Bruker SAINT'
_computing_data_collection 'Bruker APEX2'
_computing_data_reduction 'SHELXS-2013 (Sheldrick, 2013)'
_computing_structure_refinement 'SHELXL-2013 (Sheldrick, 2013)'
_diffrn_ambient_temperature 123(2)
_diffrn_measured_fraction_theta_full 0.982
_diffrn_measured_fraction_theta_max 0.912
_diffrn_measurement_device_type 'Bluker APEX-II CCD'
_diffrn_measurement_method '\f and \w scans'
_diffrn_radiation_monochromator graphite
_diffrn_radiation_probe x-ray
_diffrn_radiation_source 'sealed tube'
_diffrn_radiation_type MoK\a
_diffrn_radiation_wavelength 0.71073
_diffrn_reflns_av_R_equivalents 0.0383
_diffrn_reflns_av_unetI/netI 0.0475
_diffrn_reflns_limit_h_max 26
_diffrn_reflns_limit_h_min -34
_diffrn_reflns_limit_k_max 18
_diffrn_reflns_limit_k_min -19
_diffrn_reflns_limit_l_max 25
_diffrn_reflns_limit_l_min -16
_diffrn_reflns_number 17086
_diffrn_reflns_theta_full 25
_diffrn_reflns_theta_max 28.992
_diffrn_reflns_theta_min 1.7
_exptl_absorpt_coefficient_mu 2.063
_exptl_absorpt_correction_type none
_exptl_crystal_colour colorless
_exptl_crystal_density_diffrn 1.364
_exptl_crystal_description platelet
_exptl_crystal_F_000 2464
_exptl_crystal_size_max 0.25
_exptl_crystal_size_mid 0.06
_exptl_crystal_size_min 0.06
_refine_diff_density_max 2.738
_refine_diff_density_min -1.313
_refine_diff_density_rms 0.171
_refine_ls_extinction_method none
_refine_ls_goodness_of_fit_ref 1.086
_refine_ls_hydrogen_treatment constr
_refine_ls_matrix_type full
_refine_ls_number_parameters 285
_refine_ls_number_reflns 7751
_refine_ls_number_restraints 0
_refine_ls_restrained_S_all 1.086
_refine_ls_R_factor_all 0.0628
_refine_ls_R_factor_gt 0.0544
_refine_ls_shift/su_max 0.001
_refine_ls_shift/su_mean 0.000
_refine_ls_structure_factor_coef Fsqd
_refine_ls_weighting_details
;
 w=1/[\s^2^(Fo^2^)+(0.0625P)^2^+65.2260P]
 where P=(Fo^2^+2Fc^2^)/3
;
_refine_ls_weighting_scheme calc
_refine_ls_wR_factor_gt 0.1477
_refine_ls_wR_factor_ref 0.1521
_reflns_number_gt 6324
_reflns_number_total 7751
_reflns_threshold_expression 'I > 2\s(I)'
_cod_data_source_file c4ob02251c2.cif
_cod_data_source_block iodocavitand
_cod_depositor_comments
;
The following automatic conversions were performed:

'_diffrn_radiation_probe' value 'X-ray' changed to 'x-ray' according
to
/usr/data/users/saulius/crontab/automatic-downloads/rss-feeds/RSC/lib/dictionaries/cif_core.dic
dictionary named 'cif_core.dic' version 2.4.2 from 2011-04-26.

Automatic conversion script
Id: cif_fix_values 2935 2014-11-11 08:27:57Z andrius 

 Adding full bibliography for 7154208--7154209.cif.
;
_cod_original_cell_volume 6159(2)
_cod_original_sg_symbol_H-M 'C 2/m'
_cod_database_code 7154209
_shelx_estimated_absorpt_t_min 0.627
_shelx_estimated_absorpt_t_max 0.886

loop_
_symmetry_equiv_pos_as_xyz
'x, y, z'
'-x, y, -z'
'x+1/2, y+1/2, z'
'-x+1/2, y+1/2, -z'
'-x, -y, -z'
'x, -y, z'
'-x+1/2, -y+1/2, -z'
'x+1/2, -y+1/2, z'

loop_
_atom_site_label
_atom_site_type_symbol
_atom_site_fract_x
_atom_site_fract_y
_atom_site_fract_z
_atom_site_U_iso_or_equiv
_atom_site_adp_type
_atom_site_occupancy
_atom_site_site_symmetry_order
_atom_site_calc_flag
_atom_site_refinement_flags_posn
_atom_site_refinement_flags_adp
_atom_site_refinement_flags_occupancy
C26 C 0.6103(5) 0.1577(5) 0.6776(5) 0.063(2) Uani 1 1 d . . .
H26A H 0.5666 0.1537 0.6327 0.094 Uiso 1 1 calc R U .
H26B H 0.6244 0.0968 0.7033 0.094 Uiso 1 1 calc R U .
H26C H 0.6356 0.1774 0.6573 0.094 Uiso 1 1 calc R U .
I1 I 0.32580(2) 0.5 0.36893(3) 0.02667(13) Uani 1 2 d S T P
I2 I 0.31030(2) 0.14741(3) 0.59689(2) 0.03144(11) Uani 1 1 d . . .
I3 I 0.28523(3) 0.5 0.83286(4) 0.03926(15) Uani 1 2 d S T P
O3 O 0.38211(16) 0.2174(2) 0.7788(2) 0.0228(7) Uani 1 1 d . . .
O2 O 0.41217(17) 0.3341(2) 0.47771(19) 0.0216(7) Uani 1 1 d . . .
O4 O 0.37321(17) 0.3337(2) 0.8549(2) 0.0223(7) Uani 1 1 d . . .
C9 C 0.5175(3) 0.5 0.6356(4) 0.0174(12) Uani 1 2 d S T P
H9 H 0.554 0.5 0.6887 0.021 Uiso 1 2 calc R U P
C10 C 0.4374(2) 0.4161(3) 0.5208(3) 0.0194(9) Uani 1 1 d . . .
C2 C 0.4150(2) 0.2455(3) 0.7457(3) 0.0194(9) Uani 1 1 d . . .
O1 O 0.40619(17) 0.2160(2) 0.5560(2) 0.0240(7) Uani 1 1 d . . .
C13 C 0.3727(3) 0.5 0.8519(4) 0.0198(12) Uani 1 2 d S T P
C4 C 0.5031(2) 0.3187(3) 0.7578(3) 0.0186(8) Uani 1 1 d . . .
H4 H 0.5403 0.3539 0.7885 0.022 Uiso 1 1 calc R U .
C6 C 0.4275(2) 0.2453(3) 0.6337(3) 0.0222(9) Uani 1 1 d . . .
C18 C 0.4930(2) 0.3224(3) 0.8789(3) 0.0180(8) Uani 1 1 d . . .
H18 H 0.4765 0.2754 0.8996 0.022 Uiso 1 1 calc R U .
C14 C 0.4027(2) 0.4168(3) 0.8588(3) 0.0183(8) Uani 1 1 d . . .
C5 C 0.4829(2) 0.2936(3) 0.6789(3) 0.0188(9) Uani 1 1 d . . .
C19 C 0.5891(2) 0.3210(4) 0.7004(3) 0.0231(9) Uani 1 1 d . . .
H19A H 0.6088 0.3421 0.6721 0.028 Uiso 1 1 calc R U .
H19B H 0.6002 0.3662 0.7439 0.028 Uiso 1 1 calc R U .
C16 C 0.4915(3) 0.5 0.8815(4) 0.0179(12) Uani 1 2 d S T P
H16 H 0.532 0.5 0.8913 0.021 Uiso 1 2 calc R U P
C22 C 0.5643(2) 0.3231(3) 0.9370(3) 0.0221(9) Uani 1 1 d . . .
H22A H 0.5815 0.3685 0.9169 0.027 Uiso 1 1 calc R U .
H22B H 0.5748 0.3451 0.9904 0.027 Uiso 1 1 calc R U .
C8 C 0.4917(2) 0.4150(3) 0.5981(3) 0.0171(8) Uani 1 1 d . . .
C7 C 0.5180(2) 0.3230(3) 0.6401(3) 0.0193(9) Uani 1 1 d . . .
H7 H 0.5079 0.2765 0.5972 0.023 Uiso 1 1 calc R U .
C20 C 0.6167(3) 0.2276(4) 0.7389(3) 0.0309(11) Uani 1 1 d . . .
H20 H 0.5935 0.2033 0.7623 0.037 Uiso 1 1 calc R U .
C15 C 0.4629(2) 0.4151(3) 0.8746(3) 0.0194(9) Uani 1 1 d . . .
C17 C 0.3427(2) 0.2841(3) 0.7810(3) 0.0230(9) Uani 1 1 d . . .
H17A H 0.3057 0.2524 0.7735 0.028 Uiso 1 1 calc R U .
H17B H 0.3282 0.3282 0.7359 0.028 Uiso 1 1 calc R U .
C3 C 0.4710(2) 0.2942(3) 0.7929(3) 0.0179(8) Uani 1 1 d . . .
C1 C 0.3930(2) 0.2208(3) 0.6667(3) 0.0226(9) Uani 1 1 d . . .
C23 C 0.5961(3) 0.2302(4) 0.9483(3) 0.0311(11) Uani 1 1 d . . .
H23 H 0.5859 0.2092 0.8943 0.037 Uiso 1 1 calc R U .
C12 C 0.3726(3) 0.2827(4) 0.4931(3) 0.0270(10) Uani 1 1 d . . .
H12A H 0.3407 0.2504 0.4431 0.032 Uiso 1 1 calc R U .
H12B H 0.351 0.326 0.5084 0.032 Uiso 1 1 calc R U .
C11 C 0.4098(3) 0.5 0.4825(4) 0.0212(13) Uani 1 2 d S T P
C24 C 0.5731(3) 0.1560(4) 0.9810(5) 0.0460(16) Uani 1 1 d . . .
H24A H 0.5825 0.1751 1.0339 0.069 Uiso 1 1 calc R U .
H24B H 0.5941 0.0971 0.9862 0.069 Uiso 1 1 calc R U .
H24C H 0.5281 0.1481 0.9437 0.069 Uiso 1 1 calc R U .
C21 C 0.6844(4) 0.2390(6) 0.8071(5) 0.064(2) Uani 1 1 d . . .
H21A H 0.7014 0.1788 0.8327 0.096 Uiso 1 1 calc R U .
H21B H 0.6874 0.2825 0.8471 0.096 Uiso 1 1 calc R U .
H21C H 0.708 0.2633 0.7856 0.096 Uiso 1 1 calc R U .
C25 C 0.6661(3) 0.2408(5) 1.0031(4) 0.0481(16) Uani 1 1 d . . .
H25A H 0.6772 0.2622 1.0564 0.072 Uiso 1 1 calc R U .
H25B H 0.6803 0.2861 0.9799 0.072 Uiso 1 1 calc R U .
H25C H 0.686 0.1808 1.0086 0.072 Uiso 1 1 calc R U .

loop_
_atom_site_aniso_label
_atom_site_aniso_U_11
_atom_site_aniso_U_22
_atom_site_aniso_U_33
_atom_site_aniso_U_23
_atom_site_aniso_U_13
_atom_site_aniso_U_12
C26 0.109(7) 0.039(4) 0.045(4) 0.007(3) 0.044(5) 0.032(4)
I1 0.0275(2) 0.0323(3) 0.0178(2) 0 0.01095(19) 0
I2 0.0360(2) 0.0292(2) 0.02689(18) -0.00731(13) 0.01587(16) -0.01372(14)
I3 0.0390(3) 0.0290(3) 0.0641(4) 0 0.0374(3) 0
O3 0.0324(18) 0.0191(16) 0.0241(16) -0.0013(13) 0.0202(15) -0.0033(14)
O2 0.0364(19) 0.0166(16) 0.0150(15) -0.0071(12) 0.0162(15) -0.0071(14)
O4 0.0335(18) 0.0167(16) 0.0257(17) 0.0006(13) 0.0220(16) -0.0042(14)
C9 0.022(3) 0.019(3) 0.012(3) 0 0.010(2) 0
C10 0.029(2) 0.016(2) 0.017(2) -0.0041(17) 0.0146(19) -0.0029(18)
C2 0.031(2) 0.011(2) 0.022(2) 0.0028(17) 0.018(2) -0.0007(18)
O1 0.040(2) 0.0172(16) 0.0159(15) -0.0039(13) 0.0162(15) -0.0051(15)
C13 0.022(3) 0.021(3) 0.021(3) 0 0.014(3) 0
C4 0.022(2) 0.017(2) 0.016(2) 0.0002(16) 0.0095(18) 0.0015(18)
C6 0.035(3) 0.016(2) 0.017(2) -0.0002(17) 0.015(2) -0.0010(19)
C18 0.028(2) 0.016(2) 0.0123(19) 0.0016(16) 0.0124(18) 0.0009(18)
C14 0.029(2) 0.014(2) 0.0173(19) -0.0010(16) 0.0165(19) -0.0014(18)
C5 0.028(2) 0.014(2) 0.017(2) 0.0009(16) 0.0146(19) 0.0023(18)
C19 0.024(2) 0.023(2) 0.022(2) -0.0041(19) 0.013(2) 0.0011(19)
C16 0.022(3) 0.019(3) 0.012(3) 0 0.009(2) 0
C22 0.034(3) 0.016(2) 0.0129(19) 0.0023(16) 0.0110(19) 0.0041(19)
C8 0.024(2) 0.016(2) 0.0158(19) 0.0004(16) 0.0138(18) 0.0007(17)
C7 0.025(2) 0.019(2) 0.0128(19) 0.0022(16) 0.0097(18) 0.0008(18)
C20 0.039(3) 0.030(3) 0.029(3) 0.004(2) 0.021(2) 0.010(2)
C15 0.030(2) 0.017(2) 0.0120(18) -0.0022(16) 0.0122(18) 0.0003(18)
C17 0.025(2) 0.019(2) 0.022(2) 0.0029(18) 0.0108(19) -0.0030(18)
C3 0.030(2) 0.012(2) 0.0122(19) 0.0016(15) 0.0116(18) 0.0005(17)
C1 0.030(2) 0.017(2) 0.020(2) -0.0017(17) 0.013(2) -0.0022(19)
C23 0.041(3) 0.026(3) 0.027(3) 0.002(2) 0.019(2) 0.011(2)
C12 0.036(3) 0.028(3) 0.013(2) -0.0019(19) 0.011(2) -0.007(2)
C11 0.030(3) 0.024(3) 0.015(3) 0 0.015(3) 0
C24 0.056(4) 0.027(3) 0.060(4) 0.013(3) 0.034(4) 0.017(3)
C21 0.045(4) 0.053(5) 0.065(5) 0.009(4) 0.011(4) 0.025(4)
C25 0.035(3) 0.046(4) 0.052(4) 0.010(3) 0.017(3) 0.014(3)

loop_
_atom_type_symbol
_atom_type_description
_atom_type_scat_dispersion_real
_atom_type_scat_dispersion_imag
_atom_type_scat_source
C C 0.0033 0.0016 'International Tables Vol C Tables 4.2.6.8 and 6.1.1.4'
H H 0 0 'International Tables Vol C Tables 4.2.6.8 and 6.1.1.4'
O O 0.0106 0.006 'International Tables Vol C Tables 4.2.6.8 and 6.1.1.4'
I I -0.4742 1.8119 'International Tables Vol C Tables 4.2.6.8 and 6.1.1.4'
N N 0.0061 0.0033 'International Tables Vol C Tables 4.2.6.8 and 6.1.1.4'
Cl Cl 0.1484 0.1585 'International Tables Vol C Tables 4.2.6.8 and 6.1.1.4'

loop_
_geom_angle_atom_site_label_1
_geom_angle_atom_site_label_2
_geom_angle_atom_site_label_3
_geom_angle
_geom_angle_site_symmetry_1
_geom_angle_site_symmetry_3
C2 O3 C17 116.8(4) . .
C10 O2 C12 117.2(3) . .
C14 O4 C17 117.7(3) . .
C8 C9 C8 122.5(6) 6_565 .
O2 C10 C8 120.8(4) . .
O2 C10 C11 118.4(4) . .
C8 C10 C11 120.6(4) . .
O3 C2 C1 119.0(4) . .
O3 C2 C3 120.0(4) . .
C1 C2 C3 120.9(4) . .
C6 O1 C12 116.4(4) . .
C14 C13 C14 119.1(6) . 6_565
C14 C13 I3 120.5(3) . .
C14 C13 I3 120.5(3) 6_565 .
C3 C4 C5 122.6(4) . .
C5 C6 O1 120.5(4) . .
C5 C6 C1 121.0(4) . .
O1 C6 C1 118.4(4) . .
C15 C18 C3 107.8(4) . .
C15 C18 C22 113.3(4) . .
C3 C18 C22 113.3(4) . .
C13 C14 O4 118.6(4) . .
C13 C14 C15 121.4(4) . .
O4 C14 C15 119.9(4) . .
C6 C5 C4 118.1(4) . .
C6 C5 C7 119.8(4) . .
C4 C5 C7 122.1(4) . .
C20 C19 C7 115.8(4) . .
C15 C16 C15 122.6(6) . 6_565
C23 C22 C18 115.3(4) . .
C10 C8 C9 118.1(4) . .
C10 C8 C7 119.4(4) . .
C9 C8 C7 122.4(4) . .
C8 C7 C5 108.0(4) . .
C8 C7 C19 115.2(4) . .
C5 C7 C19 112.4(4) . .
C21 C20 C26 110.7(6) . .
C21 C20 C19 110.0(5) . .
C26 C20 C19 111.8(5) . .
C16 C15 C14 117.7(4) . .
C16 C15 C18 122.7(4) . .
C14 C15 C18 119.5(4) . .
O3 C17 O4 112.1(4) . .
C4 C3 C2 117.9(4) . .
C4 C3 C18 122.5(4) . .
C2 C3 C18 119.5(4) . .
C2 C1 C6 119.5(4) . .
C2 C1 I2 120.9(3) . .
C6 C1 I2 119.7(3) . .
C25 C23 C22 110.4(5) . .
C25 C23 C24 110.5(5) . .
C22 C23 C24 112.1(4) . .
O2 C12 O1 112.2(4) . .
C10 C11 C10 120.0(6) 6_565 .
C10 C11 I1 120.0(3) 6_565 .
C10 C11 I1 120.0(3) . .

loop_
_geom_bond_atom_site_label_1
_geom_bond_atom_site_label_2
_geom_bond_distance
_geom_bond_site_symmetry_2
C26 C20 1.518(8) .
I1 C11 2.097(7) .
I2 C1 2.081(5) .
I3 C13 2.070(6) .
O3 C2 1.387(5) .
O3 C17 1.417(6) .
O2 C10 1.394(5) .
O2 C12 1.422(6) .
O4 C14 1.398(5) .
O4 C17 1.419(6) .
C9 C8 1.399(5) 6_565
C9 C8 1.399(5) .
C10 C8 1.396(6) .
C10 C11 1.397(6) .
C2 C1 1.390(6) .
C2 C3 1.403(7) .
O1 C6 1.389(5) .
O1 C12 1.431(6) .
C13 C14 1.393(5) .
C13 C14 1.393(5) 6_565
C4 C3 1.390(6) .
C4 C5 1.399(6) .
C6 C5 1.385(7) .
C6 C1 1.406(6) .
C18 C15 1.525(6) .
C18 C3 1.529(6) .
C18 C22 1.539(7) .
C14 C15 1.402(6) .
C5 C7 1.535(6) .
C19 C20 1.520(7) .
C19 C7 1.540(7) .
C16 C15 1.396(6) .
C16 C15 1.396(6) 6_565
C22 C23 1.523(7) .
C8 C7 1.515(6) .
C20 C21 1.516(10) .
C23 C25 1.515(9) .
C23 C24 1.530(9) .
C11 C10 1.397(6) 6_565
